data_2310594
loop_
_publ_author_name
'Harrison, F.W.'
'Brindley, G.W.'

_publ_section_title
;
 The crystal structure of chloritoid
;
_journal_name_full 'Acta Crystallographica (1,1948-23,1967)'
_journal_page_first 77
_journal_page_last 82
_journal_volume 10
_journal_year 1957
_chemical_formula_sum 'Al15 Fe7 H12 Mg1.2 O52 Si8'
_chemical_name_systematic 'Fe7 Mg1.2 (Al15 Si8 O40) (O H)12'
_space_group_IT_number 15
_symmetry_space_group_name_Hall '-C 2yc'
_symmetry_space_group_name_H-M 'C 1 2/c 1'
_cell_angle_alpha 90
_cell_angle_beta 101.65
_cell_angle_gamma 90
_cell_formula_units_Z 1
_cell_length_a 9.52
_cell_length_b 5.47
_cell_length_c 18.19
_cell_volume 927.720
_citation_journal_id_ASTM ACCRA9
_cod_data_source_file Harrison_ACCRA9_1957_225.cif
_cod_data_source_block H12Al15Fe7Mg1.2O52Si8
_cod_original_cell_volume 927.7198
_cod_original_formula_sum 'H12 Al15 Fe7 Mg1.2 O52 Si8'
_cod_database_code 2310594

loop_
_symmetry_equiv_pos_as_xyz
x,y,z
-x,y,-z+1/2
-x,-y,-z
x,-y,z-1/2
x+1/2,y+1/2,z
-x+1/2,y+1/2,-z+1/2
-x+1/2,-y+1/2,-z
x+1/2,-y+1/2,z-1/2

loop_
_atom_site_label
_atom_site_type_symbol
_atom_site_fract_x
_atom_site_fract_y
_atom_site_fract_z
_atom_site_occupancy
_atom_site_U_iso_or_equiv
O5 O-2 0.105 0.8475 -0.1861 1 0.0
Fe1 Fe+2 0.25 0.25 0 0.25 0.0
Mg1 Mg+2 0.0857 0.75 0.0006 0.15 0.0
O3 O-2 0.233 0.5853 -0.052 0.75 0.0
O4 O-2 0.105 0.3475 -0.1861 1 0.0
O7 O-2 -0.1432 0.5981 -0.1966 1 0.0
Al3 Al+3 0.25 0.3421 -0.25 1 0.0
O6 O-2 -0.1432 0.0981 -0.1966 1 0.0
O2 O-2 0.1055 0.5853 -0.05 0.75 0.0
Al1 Al+3 0.25 0.25 0 0.75 0.0
Al2 Al+3 0 0.4036 0.25 1 0.0
O1 O-2 0.0695 0.0853 -0.0659 1 0.0
Fe2 Fe+2 0.0857 0.75 0.0006 0.75 0.0
Si1 Si+4 0.0339 0.0903 -0.156 1 0.0
